data_4312564
loop_
_publ_author_name
'David V. Partyka'
'Richard J. Staples'
'R. H. Holm'

_publ_section_title
;
 Nucleophilic Reactivity and Oxo/Sulfido Substitution Reactions of MVIO3
 Groups (M = Mo, W)
;
_journal_name_full 'Inorganic Chemistry'
_journal_page_first 7877
_journal_page_last 7886
_journal_paper_doi 10.1021/ic030185l
_journal_volume 42
_journal_year 2003
_chemical_formula_sum 'C30 H66 F6 N4 O9 S2 Si W'
_chemical_formula_weight 1016.93
_chemical_name_systematic
;
  ?
;
_space_group_IT_number 33
_symmetry_cell_setting orthorhombic
_symmetry_space_group_name_Hall 'P 2c -2n'
_symmetry_space_group_name_H-M 'P n a 21'
_atom_sites_solution_hydrogens geom
_atom_sites_solution_primary direct
_atom_sites_solution_secondary difmap
_audit_creation_method SHELXL-97
_cell_angle_alpha 90.00
_cell_angle_beta 90.00
_cell_angle_gamma 90.00
_cell_formula_units_Z 4
_cell_length_a 14.432(3)
_cell_length_b 25.788(5)
_cell_length_c 12.065(2)
_cell_measurement_temperature 293(2)
_cell_volume 4490.3(15)
_computing_cell_refinement 'Bruker XSCANS'
_computing_data_collection 'Bruker XSCANS'
_computing_data_reduction 'Bruker SHELXTL'
_computing_molecular_graphics 'Bruker SHELXTL'
_computing_publication_material 'Bruker SHELXTL'
_computing_structure_refinement 'SHELXL-97 (Sheldrick, 1997)'
_computing_structure_solution 'SHELXS-97 (Sheldrick, 1990)'
_diffrn_ambient_temperature 293(2)
_diffrn_measured_fraction_theta_full 0.989
_diffrn_measured_fraction_theta_max 0.989
_diffrn_measurement_device_type 'Bruker P4'
_diffrn_measurement_method '\w scans'
_diffrn_radiation_monochromator graphite
_diffrn_radiation_source 'fine-focus sealed tube'
_diffrn_radiation_type MoK\a
_diffrn_radiation_wavelength 0.71073
_diffrn_reflns_av_R_equivalents 0.0302
_diffrn_reflns_av_sigmaI/netI 0.0320
_diffrn_reflns_limit_h_max 18
_diffrn_reflns_limit_h_min -17
_diffrn_reflns_limit_k_max 34
_diffrn_reflns_limit_k_min -33
_diffrn_reflns_limit_l_max 10
_diffrn_reflns_limit_l_min -15
_diffrn_reflns_number 29390
_diffrn_reflns_theta_full 28.29
_diffrn_reflns_theta_max 28.29
_diffrn_reflns_theta_min 1.58
_exptl_absorpt_coefficient_mu 2.765
_exptl_absorpt_correction_type none
_exptl_crystal_density_diffrn 1.504
_exptl_crystal_density_method 'not measured'
_exptl_crystal_F_000 2080
_refine_diff_density_max 0.693
_refine_diff_density_min -0.516
_refine_diff_density_rms 0.078
_refine_ls_abs_structure_details 'Flack H D (1983), Acta Cryst. A39, 876-881'
_refine_ls_abs_structure_Flack -0.017(5)
_refine_ls_extinction_method none
_refine_ls_goodness_of_fit_ref 0.951
_refine_ls_hydrogen_treatment mixed
_refine_ls_matrix_type full
_refine_ls_number_parameters 508
_refine_ls_number_reflns 8686
_refine_ls_number_restraints 1
_refine_ls_restrained_S_all 0.951
_refine_ls_R_factor_all 0.0390
_refine_ls_R_factor_gt 0.0261
_refine_ls_shift/su_max 1.140
_refine_ls_shift/su_mean 0.022
_refine_ls_structure_factor_coef Fsqd
_refine_ls_weighting_details 'calc w=1/[\s^2^(Fo^2^)+(0.0359P)^2^+1.6104P] where P=(Fo^2^+2Fc^2^)/3'
_refine_ls_weighting_scheme calc
_refine_ls_wR_factor_gt 0.0569
_refine_ls_wR_factor_ref 0.0628
_reflns_number_gt 7262
_reflns_number_total 8686
_reflns_threshold_expression >2sigma(I)
_cod_data_source_file ic030185l_09.cif
_cod_data_source_block Compound15
_cod_depositor_comments
;
The following automatic conversions were performed:

'_symmetry_cell_setting' value 'Orthorhombic' changed to
'orthorhombic' according to the built-in table from CIF Core
dictionary named 'cif_core.dic' version 2.4.1 from 2010-06-29.

Automatic conversion script
Id: cif_fix_values 1646 2011-03-28 12:23:43Z adriana 
;
_cod_original_cell_volume 4490.3(16)
_cod_database_code 4312564

loop_
_symmetry_equiv_pos_as_xyz
'x, y, z'
'-x, -y, z+1/2'
'x+1/2, -y+1/2, z'
'-x+1/2, y+1/2, z+1/2'

loop_
_atom_site_label
_atom_site_type_symbol
_atom_site_fract_x
_atom_site_fract_y
_atom_site_fract_z
_atom_site_U_iso_or_equiv
_atom_site_adp_type
_atom_site_occupancy
_atom_site_symmetry_multiplicity
_atom_site_calc_flag
_atom_site_refinement_flags
_atom_site_disorder_assembly
_atom_site_disorder_group
W1 W 0.226310(9) 0.435036(5) 0.24583(3) 0.02721(4) Uani 1 1 d . . .
S1 S 0.03344(9) 0.28358(5) 0.82859(12) 0.0400(3) Uani 1 1 d . . .
Si1 Si 0.36982(9) 0.40762(5) 0.46387(13) 0.0389(3) Uani 1 1 d . . .
C11 C 0.4087(4) 0.4105(2) 0.0018(6) 0.068(2) Uani 1 1 d . . .
H11A H 0.4731 0.4035 -0.0107 0.102 Uiso 1 1 calc R . .
H11B H 0.4027 0.4388 0.0531 0.102 Uiso 1 1 calc R . .
H11C H 0.3796 0.4196 -0.0671 0.102 Uiso 1 1 calc R . .
O1 O 0.3041(2) 0.40333(11) 0.3490(3) 0.0311(7) Uani 1 1 d . . .
N2 N 0.2676(2) 0.37840(13) 0.0974(3) 0.0267(7) Uani 1 1 d . . .
O2 O 0.1391(2) 0.46223(12) 0.3225(3) 0.0394(8) Uani 1 1 d . . .
O3 O 0.2882(2) 0.48599(11) 0.1908(3) 0.0402(8) Uani 1 1 d . . .
C2 C 0.2130(3) 0.33415(15) 0.1413(4) 0.0271(9) Uani 1 1 d . . .
H2A H 0.1858 0.3141 0.0815 0.032 Uiso 1 1 calc R . .
H2B H 0.2514 0.3115 0.1861 0.032 Uiso 1 1 calc R . .
C10 C 0.3469(5) 0.3226(2) -0.0419(6) 0.0615(19) Uani 1 1 d . . .
H10A H 0.3084 0.3373 -0.0987 0.092 Uiso 1 1 calc R . .
H10B H 0.3172 0.2924 -0.0117 0.092 Uiso 1 1 calc R . .
H10C H 0.4056 0.3129 -0.0732 0.092 Uiso 1 1 calc R . .
C15 C 0.0427(3) 0.27949(17) 0.2205(4) 0.0440(15) Uani 1 1 d . . .
H15A H 0.0106 0.2564 0.2696 0.066 Uiso 1 1 calc R . .
H15B H 0.0885 0.2605 0.1796 0.066 Uiso 1 1 calc R . .
H15C H -0.0007 0.2949 0.1700 0.066 Uiso 1 1 calc R . .
N3 N 0.1404(2) 0.35930(12) 0.2093(3) 0.0254(7) Uani 1 1 d . . .
N1 N 0.1358(2) 0.43028(12) 0.0927(3) 0.0289(8) Uani 1 1 d . . .
O6 O -0.0645(2) 0.28405(16) 0.8209(4) 0.0751(14) Uani 1 1 d . . .
C6 C 0.0899(3) 0.32196(16) 0.2878(4) 0.0331(10) Uani 1 1 d . . .
C5 C 0.3619(3) 0.36239(16) 0.0497(4) 0.0352(11) Uani 1 1 d . . .
C3 C 0.0774(3) 0.38742(16) 0.1330(4) 0.0310(10) Uani 1 1 d . . .
H3A H 0.0575 0.3653 0.0724 0.037 Uiso 1 1 calc R . .
H3B H 0.0233 0.4004 0.1718 0.037 Uiso 1 1 calc R . .
S2 S 0.78003(9) 0.33244(7) 0.16170(15) 0.0570(4) Uani 1 1 d . . .
O7 O 0.8548(3) 0.36732(18) 0.1395(4) 0.0759(14) Uani 1 1 d . . .
C1 C 0.2077(3) 0.40762(17) 0.0190(4) 0.0315(10) Uani 1 1 d . . .
H1A H 0.1802 0.3847 -0.0357 0.038 Uiso 1 1 calc R . .
H1B H 0.2424 0.4345 -0.0189 0.038 Uiso 1 1 calc R . .
C17 C 0.3666(4) 0.3419(2) 0.5296(5) 0.0468(14) Uani 1 1 d . . .
H17 H 0.3008 0.3331 0.5371 0.056 Uiso 1 1 calc R . .
C13 C 0.1600(3) 0.29848(19) 0.3663(4) 0.0446(12) Uani 1 1 d . . .
H13A H 0.1927 0.3257 0.4041 0.067 Uiso 1 1 calc R . .
H13B H 0.2033 0.2778 0.3251 0.067 Uiso 1 1 calc R . .
H13C H 0.1287 0.2771 0.4195 0.067 Uiso 1 1 calc R . .
C4 C 0.0807(3) 0.47403(18) 0.0362(4) 0.0391(11) Uani 1 1 d . . .
C25 C 0.7379(4) 0.3648(2) 0.7920(6) 0.0443(15) Uani 1 1 d . . .
N4 N 0.7462(3) 0.31527(16) 0.8593(4) 0.0443(11) Uani 1 1 d . . .
H4A H 0.8014 0.3009 0.8473 0.066 Uiso 1 1 calc R . .
H4B H 0.7019 0.2932 0.8390 0.066 Uiso 1 1 calc R . .
H4C H 0.7402 0.3226 0.9310 0.066 Uiso 1 1 calc R . .
C14 C 0.0191(3) 0.3519(2) 0.3545(5) 0.0496(13) Uani 1 1 d . . .
H14A H 0.0497 0.3785 0.3964 0.074 Uiso 1 1 calc R . .
H14B H -0.0123 0.3288 0.4042 0.074 Uiso 1 1 calc R . .
H14C H -0.0251 0.3675 0.3052 0.074 Uiso 1 1 calc R . .
C27 C 0.7452(5) 0.3491(3) 0.6716(7) 0.069(2) Uani 1 1 d . . .
H27A H 0.7354 0.3789 0.6253 0.104 Uiso 1 1 calc R . .
H27B H 0.6991 0.3233 0.6553 0.104 Uiso 1 1 calc R . .
H27C H 0.8057 0.3350 0.6576 0.104 Uiso 1 1 calc R . .
O4 O 0.0703(3) 0.23306(15) 0.8246(5) 0.0749(14) Uani 1 1 d . . .
C28 C 0.8155(4) 0.3999(2) 0.8273(6) 0.0583(16) Uani 1 1 d . . .
H28A H 0.8137 0.4043 0.9062 0.088 Uiso 1 1 calc R . .
H28B H 0.8088 0.4329 0.7917 0.088 Uiso 1 1 calc R . .
H28C H 0.8737 0.3847 0.8064 0.088 Uiso 1 1 calc R . .
C9 C 0.1469(4) 0.5158(2) -0.0068(6) 0.0629(19) Uani 1 1 d . . .
H9A H 0.1864 0.5012 -0.0627 0.094 Uiso 1 1 calc R . .
H9B H 0.1841 0.5285 0.0534 0.094 Uiso 1 1 calc R . .
H9C H 0.1118 0.5439 -0.0379 0.094 Uiso 1 1 calc R . .
O8 O 0.8059(3) 0.28318(16) 0.2012(5) 0.098(2) Uani 1 1 d . . .
C7 C 0.0165(4) 0.4988(3) 0.1205(6) 0.077(2) Uani 1 1 d . . .
H7A H -0.0148 0.5278 0.0871 0.116 Uiso 1 1 calc R . .
H7B H 0.0519 0.5106 0.1829 0.116 Uiso 1 1 calc R . .
H7C H -0.0284 0.4738 0.1448 0.116 Uiso 1 1 calc R . .
C22 C 0.4087(4) 0.2997(2) 0.4565(6) 0.0601(16) Uani 1 1 d . . .
H22A H 0.4733 0.3068 0.4450 0.090 Uiso 1 1 calc R . .
H22B H 0.3773 0.2991 0.3863 0.090 Uiso 1 1 calc R . .
H22C H 0.4019 0.2666 0.4922 0.090 Uiso 1 1 calc R . .
C12 C 0.4209(3) 0.3403(2) 0.1411(5) 0.0544(15) Uani 1 1 d . . .
H12A H 0.3929 0.3091 0.1687 0.082 Uiso 1 1 calc R . .
H12B H 0.4259 0.3652 0.2000 0.082 Uiso 1 1 calc R . .
H12C H 0.4815 0.3326 0.1128 0.082 Uiso 1 1 calc R . .
F5 F 0.6983(4) 0.40803(17) 0.2693(8) 0.178(4) Uani 1 1 d . . .
C30 C 0.7228(4) 0.3607(2) 0.2811(6) 0.0609(17) Uani 1 1 d . . .
F3 F 0.7791(4) 0.3619(3) 0.3669(5) 0.149(3) Uani 1 1 d . . .
F4 F 0.6489(2) 0.33397(13) 0.3107(4) 0.0775(11) Uani 1 1 d . . .
C18 C 0.4888(3) 0.4257(2) 0.4161(6) 0.0516(15) Uani 1 1 d . . .
H18 H 0.5112 0.3964 0.3717 0.062 Uiso 1 1 calc R . .
C26 C 0.6432(3) 0.3885(2) 0.8175(6) 0.0605(17) Uani 1 1 d . . .
H26A H 0.6383 0.3949 0.8957 0.091 Uiso 1 1 calc R . .
H26B H 0.5954 0.3649 0.7951 0.091 Uiso 1 1 calc R . .
H26C H 0.6366 0.4205 0.7779 0.091 Uiso 1 1 calc R . .
C24 C 0.4932(4) 0.4732(2) 0.3409(6) 0.0648(18) Uani 1 1 d . . .
H24A H 0.4729 0.5032 0.3813 0.097 Uiso 1 1 calc R . .
H24B H 0.4536 0.4680 0.2779 0.097 Uiso 1 1 calc R . .
H24C H 0.5558 0.4783 0.3163 0.097 Uiso 1 1 calc R . .
O9 O 0.716(4) 0.307(4) 0.093(4) 0.089(19) Uani 0.27(11) 1 d P . .
O5 O 0.0726(5) 0.3167(2) 0.9050(5) 0.106(2) Uani 1 1 d . . .
C16 C 0.3172(5) 0.4569(3) 0.5586(7) 0.079(2) Uani 1 1 d . . .
H16 H 0.3568 0.4564 0.6246 0.095 Uiso 1 1 calc R . .
C8 C 0.0253(5) 0.4526(2) -0.0576(6) 0.081(2) Uani 1 1 d . . .
H8A H 0.0662 0.4377 -0.1117 0.122 Uiso 1 1 calc R . .
H8B H -0.0100 0.4800 -0.0913 0.122 Uiso 1 1 calc R . .
H8C H -0.0161 0.4264 -0.0303 0.122 Uiso 1 1 calc R . .
C21 C 0.4076(5) 0.3389(3) 0.6480(6) 0.078(2) Uani 1 1 d . . .
H21A H 0.3996 0.3045 0.6767 0.117 Uiso 1 1 calc R . .
H21B H 0.3762 0.3632 0.6951 0.117 Uiso 1 1 calc R . .
H21C H 0.4724 0.3472 0.6456 0.117 Uiso 1 1 calc R . .
F9 F 0.1585(3) 0.3105(2) 0.6881(5) 0.150(2) Uani 1 1 d . . .
F8 F 0.0425(4) 0.3597(2) 0.6880(5) 0.133(2) Uani 1 1 d . . .
C20 C 0.2252(5) 0.4408(4) 0.5992(9) 0.107(4) Uani 1 1 d . . .
H20A H 0.2157 0.4542 0.6726 0.160 Uiso 1 1 calc R . .
H20B H 0.2218 0.4036 0.6008 0.160 Uiso 1 1 calc R . .
H20C H 0.1782 0.4541 0.5506 0.160 Uiso 1 1 calc R . .
C23 C 0.5590(5) 0.4326(3) 0.5110(8) 0.096(3) Uani 1 1 d . . .
H23A H 0.6178 0.4429 0.4810 0.144 Uiso 1 1 calc R . .
H23B H 0.5658 0.4005 0.5503 0.144 Uiso 1 1 calc R . .
H23C H 0.5371 0.4589 0.5610 0.144 Uiso 1 1 calc R . .
C29 C 0.0685(5) 0.3109(3) 0.6969(6) 0.0733(19) Uani 1 1 d . . .
C19 C 0.3122(9) 0.5086(3) 0.5292(11) 0.153(5) Uani 1 1 d . . .
H19A H 0.3080 0.5114 0.4501 0.230 Uiso 1 1 calc R . .
H19B H 0.3667 0.5263 0.5548 0.230 Uiso 1 1 calc R . .
H19C H 0.2583 0.5239 0.5625 0.230 Uiso 1 1 calc R . .
O9A O 0.7064(8) 0.341(3) 0.0791(12) 0.117(13) Uani 0.80(11) 1 d P . .
F10 F 0.0341(6) 0.2852(3) 0.6162(4) 0.196(4) Uani 1 1 d . . .

loop_
_atom_site_aniso_label
_atom_site_aniso_U_11
_atom_site_aniso_U_22
_atom_site_aniso_U_33
_atom_site_aniso_U_23
_atom_site_aniso_U_13
_atom_site_aniso_U_12
W1 0.02451(6) 0.02232(6) 0.03480(8) -0.00349(14) -0.00613(12) 0.00181(5)
S1 0.0408(6) 0.0391(6) 0.0402(8) -0.0037(6) -0.0010(6) -0.0003(5)
Si1 0.0366(7) 0.0378(7) 0.0422(8) -0.0113(7) -0.0138(7) 0.0069(6)
C11 0.050(3) 0.051(3) 0.102(6) 0.020(4) 0.039(4) 0.005(3)
O1 0.0290(14) 0.0302(15) 0.0342(19) 0.0001(15) -0.0112(14) 0.0044(12)
N2 0.0240(16) 0.0237(17) 0.032(2) -0.0001(16) 0.0013(15) -0.0006(13)
O2 0.0321(15) 0.0435(18) 0.043(2) -0.0145(17) -0.0006(15) 0.0086(13)
O3 0.0420(18) 0.0258(15) 0.053(2) 0.0028(15) -0.0122(15) -0.0067(12)
C2 0.029(2) 0.0210(18) 0.031(2) -0.0028(18) 0.0014(17) -0.0013(15)
C10 0.063(4) 0.069(4) 0.052(4) -0.021(4) 0.016(3) 0.012(3)
C15 0.044(2) 0.043(2) 0.046(4) 0.005(2) -0.002(2) -0.0163(19)
N3 0.0237(15) 0.0276(15) 0.025(2) -0.0018(13) -0.0010(12) 0.0024(12)
N1 0.0282(17) 0.0260(17) 0.032(2) 0.0027(16) -0.0030(15) -0.0004(14)
O6 0.043(2) 0.069(2) 0.113(4) 0.032(3) 0.022(2) 0.0184(19)
C6 0.030(2) 0.035(2) 0.034(2) 0.004(2) 0.0018(18) -0.0072(17)
C5 0.031(2) 0.028(2) 0.046(3) 0.002(2) 0.013(2) 0.0051(17)
C3 0.027(2) 0.032(2) 0.034(3) 0.002(2) -0.0042(19) -0.0013(16)
S2 0.0357(7) 0.0847(11) 0.0507(9) -0.0047(9) 0.0000(7) -0.0043(7)
O7 0.049(2) 0.090(3) 0.089(4) 0.032(3) 0.009(2) -0.003(2)
C1 0.031(2) 0.033(2) 0.030(3) 0.003(2) 0.0005(18) 0.0010(17)
C17 0.044(3) 0.059(4) 0.038(3) 0.003(3) -0.007(3) -0.002(3)
C13 0.046(3) 0.046(3) 0.042(3) 0.015(3) -0.003(2) -0.008(2)
C4 0.039(2) 0.034(2) 0.044(3) 0.007(2) -0.011(2) 0.0070(19)
C25 0.035(3) 0.039(3) 0.059(4) 0.013(3) -0.007(2) -0.001(2)
N4 0.0337(19) 0.040(2) 0.059(3) 0.014(2) -0.0055(19) -0.0055(16)
C14 0.049(3) 0.057(3) 0.043(3) 0.008(3) 0.017(3) 0.001(2)
C27 0.070(4) 0.073(5) 0.066(6) 0.020(5) -0.008(4) -0.002(4)
O4 0.050(2) 0.058(2) 0.117(4) 0.008(3) 0.004(3) 0.0218(19)
C28 0.043(3) 0.041(3) 0.091(5) 0.013(3) -0.004(3) -0.006(2)
C9 0.050(3) 0.037(3) 0.102(6) 0.031(3) -0.015(3) 0.003(2)
O8 0.075(3) 0.050(2) 0.169(7) -0.014(3) 0.050(3) 0.002(2)
C7 0.073(4) 0.085(4) 0.073(5) 0.021(4) 0.012(4) 0.056(4)
C22 0.074(4) 0.044(3) 0.062(4) 0.007(3) -0.006(3) 0.014(3)
C12 0.039(3) 0.065(3) 0.060(4) 0.008(3) 0.008(3) 0.016(2)
F5 0.190(5) 0.064(2) 0.280(10) 0.034(5) 0.123(7) 0.050(3)
C30 0.065(4) 0.051(3) 0.067(5) -0.001(3) 0.012(3) -0.001(3)
F3 0.099(4) 0.243(8) 0.104(5) -0.084(5) 0.014(3) -0.031(4)
F4 0.059(2) 0.073(2) 0.100(3) -0.006(2) 0.038(2) -0.0056(17)
C18 0.033(2) 0.045(3) 0.076(4) -0.007(3) -0.015(3) 0.002(2)
C26 0.036(3) 0.052(3) 0.094(5) 0.007(3) -0.010(3) 0.005(2)
C24 0.044(3) 0.067(4) 0.084(5) 0.007(4) -0.011(3) -0.013(3)
O9 0.069(16) 0.15(5) 0.050(15) 0.01(2) -0.004(11) 0.01(2)
O5 0.157(5) 0.105(4) 0.056(3) -0.027(3) -0.012(4) -0.050(4)
C16 0.065(4) 0.072(4) 0.101(6) -0.038(4) -0.002(4) 0.013(4)
C8 0.099(5) 0.052(3) 0.093(6) 0.004(4) -0.067(5) 0.008(3)
C21 0.095(5) 0.085(5) 0.054(4) 0.012(4) -0.032(4) 0.001(4)
F9 0.094(3) 0.174(5) 0.182(6) 0.021(4) 0.082(4) -0.027(3)
F8 0.139(4) 0.113(4) 0.148(5) 0.079(4) 0.021(4) -0.013(3)
C20 0.064(5) 0.134(8) 0.122(8) -0.068(7) 0.023(5) 0.014(4)
C23 0.050(4) 0.119(6) 0.119(7) 0.029(5) -0.046(4) -0.021(4)
C29 0.076(4) 0.080(5) 0.063(5) 0.002(4) 0.010(3) -0.024(4)
C19 0.231(13) 0.069(6) 0.160(11) -0.026(7) 0.041(10) 0.022(7)
O9A 0.055(5) 0.23(4) 0.062(6) 0.008(10) -0.018(4) 0.004(8)
F10 0.272(9) 0.277(9) 0.039(3) -0.005(5) 0.001(4) -0.144(7)

loop_
_atom_type_symbol
_atom_type_description
_atom_type_scat_dispersion_real
_atom_type_scat_dispersion_imag
_atom_type_scat_source
C C 0.0033 0.0016 'International Tables Vol C Tables 4.2.6.8 and 6.1.1.4'
H H 0.0000 0.0000 'International Tables Vol C Tables 4.2.6.8 and 6.1.1.4'
N N 0.0061 0.0033 'International Tables Vol C Tables 4.2.6.8 and 6.1.1.4'
O O 0.0106 0.0060 'International Tables Vol C Tables 4.2.6.8 and 6.1.1.4'
F F 0.0171 0.0103 'International Tables Vol C Tables 4.2.6.8 and 6.1.1.4'
Si Si 0.0817 0.0704 'International Tables Vol C Tables 4.2.6.8 and 6.1.1.4'
S S 0.1246 0.1234 'International Tables Vol C Tables 4.2.6.8 and 6.1.1.4'
W W -0.8490 6.8722 'International Tables Vol C Tables 4.2.6.8 and 6.1.1.4'

loop_
_geom_angle_atom_site_label_1
_geom_angle_atom_site_label_2
_geom_angle_atom_site_label_3
_geom_angle
_geom_angle_site_symmetry_1
_geom_angle_site_symmetry_3
_geom_angle_publ_flag
O2 W1 O3 106.07(16) . . ?
O2 W1 O1 105.19(16) . . ?
O3 W1 O1 106.24(14) . . ?
O2 W1 N1 92.22(15) . . ?
O3 W1 N1 91.48(14) . . ?
O1 W1 N1 150.16(12) . . ?
O2 W1 N3 93.05(13) . . ?
O3 W1 N3 146.51(15) . . ?
O1 W1 N3 94.49(12) . . ?
N1 W1 N3 59.95(12) . . ?
O2 W1 N2 147.08(13) . . ?
O3 W1 N2 92.77(15) . . ?
O1 W1 N2 94.71(13) . . ?
N1 W1 N2 59.92(12) . . ?
N3 W1 N2 58.92(11) . . ?
O5 S1 O4 116.2(4) . . ?
O5 S1 O6 116.6(4) . . ?
O4 S1 O6 112.5(3) . . ?
O5 S1 C29 103.3(3) . . ?
O4 S1 C29 103.0(3) . . ?
O6 S1 C29 102.6(3) . . ?
O1 Si1 C16 108.6(3) . . ?
O1 Si1 C17 106.0(2) . . ?
C16 Si1 C17 110.2(3) . . ?
O1 Si1 C18 106.2(2) . . ?
C16 Si1 C18 113.1(3) . . ?
C17 Si1 C18 112.2(2) . . ?
Si1 O1 W1 149.30(19) . . ?
C2 N2 C1 107.9(3) . . ?
C2 N2 C5 113.4(3) . . ?
C1 N2 C5 114.5(4) . . ?
C2 N2 W1 94.0(2) . . ?
C1 N2 W1 91.3(2) . . ?
C5 N2 W1 131.9(3) . . ?
N3 C2 N2 103.7(3) . . ?
C2 N3 C3 107.6(3) . . ?
C2 N3 C6 113.8(3) . . ?
C3 N3 C6 113.6(3) . . ?
C2 N3 W1 95.4(2) . . ?
C3 N3 W1 91.9(2) . . ?
C6 N3 W1 130.9(3) . . ?
C3 N1 C1 107.6(3) . . ?
C3 N1 C4 113.6(3) . . ?
C1 N1 C4 112.6(4) . . ?
C3 N1 W1 95.8(3) . . ?
C1 N1 W1 96.1(2) . . ?
C4 N1 W1 128.2(3) . . ?
C14 C6 C13 108.9(4) . . ?
C14 C6 C15 110.4(4) . . ?
C13 C6 C15 110.2(4) . . ?
C14 C6 N3 109.2(3) . . ?
C13 C6 N3 108.7(3) . . ?
C15 C6 N3 109.5(4) . . ?
C12 C5 C10 111.0(4) . . ?
C12 C5 C11 109.6(5) . . ?
C10 C5 C11 109.6(5) . . ?
C12 C5 N2 109.2(4) . . ?
C10 C5 N2 109.1(4) . . ?
C11 C5 N2 108.4(4) . . ?
N1 C3 N3 102.8(3) . . ?
O8 S2 O9 88(5) . . ?
O8 S2 O7 115.5(3) . . ?
O9 S2 O7 132(3) . . ?
O8 S2 O9A 124(3) . . ?
O9 S2 O9A 36(3) . . ?
O7 S2 O9A 109(2) . . ?
O8 S2 C30 102.4(3) . . ?
O9 S2 C30 111(2) . . ?
O7 S2 C30 103.9(3) . . ?
O9A S2 C30 98.4(12) . . ?
N2 C1 N1 103.0(4) . . ?
C22 C17 C21 110.2(5) . . ?
C22 C17 Si1 113.0(4) . . ?
C21 C17 Si1 115.3(4) . . ?
C8 C4 C7 109.7(5) . . ?
C8 C4 C9 109.7(5) . . ?
C7 C4 C9 108.2(5) . . ?
C8 C4 N1 109.9(4) . . ?
C7 C4 N1 109.2(4) . . ?
C9 C4 N1 110.1(4) . . ?
C27 C25 C28 112.5(6) . . ?
C27 C25 C26 111.3(6) . . ?
C28 C25 C26 111.7(5) . . ?
C27 C25 N4 106.4(6) . . ?
C28 C25 N4 107.2(5) . . ?
C26 C25 N4 107.4(5) . . ?
F5 C30 F3 103.7(8) . . ?
F5 C30 F4 107.8(5) . . ?
F3 C30 F4 107.3(6) . . ?
F5 C30 S2 115.0(6) . . ?
F3 C30 S2 110.6(5) . . ?
F4 C30 S2 111.9(4) . . ?
C24 C18 C23 108.7(5) . . ?
C24 C18 Si1 114.9(4) . . ?
C23 C18 Si1 113.8(5) . . ?
O9A O9 S2 77(4) . . ?
C19 C16 C20 108.0(8) . . ?
C19 C16 Si1 121.3(7) . . ?
C20 C16 Si1 112.2(5) . . ?
F10 C29 F9 108.6(7) . . ?
F10 C29 F8 108.8(8) . . ?
F9 C29 F8 106.6(6) . . ?
F10 C29 S1 111.0(5) . . ?
F9 C29 S1 110.2(6) . . ?
F8 C29 S1 111.4(5) . . ?
O9 O9A S2 67(3) . . ?

loop_
_geom_bond_atom_site_label_1
_geom_bond_atom_site_label_2
_geom_bond_distance
_geom_bond_site_symmetry_2
_geom_bond_publ_flag
W1 O2 1.713(3) . ?
W1 O3 1.721(3) . ?
W1 O1 1.865(3) . ?
W1 N1 2.267(4) . ?
W1 N3 2.355(3) . ?
W1 N2 2.387(4) . ?
S1 O5 1.378(5) . ?
S1 O4 1.408(4) . ?
S1 O6 1.416(4) . ?
S1 C29 1.810(7) . ?
Si1 O1 1.683(3) . ?
Si1 C16 1.870(7) . ?
Si1 C17 1.872(6) . ?
Si1 C18 1.870(6) . ?
C11 C5 1.527(7) . ?
N2 C2 1.484(5) . ?
N2 C1 1.487(5) . ?
N2 C5 1.534(5) . ?
C2 N3 1.481(5) . ?
C10 C5 1.525(7) . ?
C15 C6 1.524(6) . ?
N3 C3 1.483(5) . ?
N3 C6 1.534(5) . ?
N1 C3 1.472(5) . ?
N1 C1 1.486(6) . ?
N1 C4 1.539(5) . ?
C6 C14 1.513(6) . ?
C6 C13 1.512(6) . ?
C5 C12 1.504(7) . ?
S2 O8 1.407(5) . ?
S2 O9 1.40(4) . ?
S2 O7 1.430(4) . ?
S2 O9A 1.48(2) . ?
S2 C30 1.814(6) . ?
C17 C22 1.527(8) . ?
C17 C21 1.548(8) . ?
C4 C8 1.493(8) . ?
C4 C7 1.518(8) . ?
C4 C9 1.530(7) . ?
C25 C27 1.512(9) . ?
C25 C28 1.501(8) . ?
C25 C26 1.528(8) . ?
C25 N4 1.518(7) . ?
F5 C30 1.278(7) . ?
C30 F3 1.318(8) . ?
C30 F4 1.319(6) . ?
C18 C24 1.526(8) . ?
C18 C23 1.540(8) . ?
O9 O9A 0.90(6) . ?
C16 C19 1.381(11) . ?
C16 C20 1.475(10) . ?
F9 C29 1.304(8) . ?
F8 C29 1.316(8) . ?
C29 F10 1.278(8) . ?
